data_1572437
loop_
_publ_author_name
'Miller, Justin D.'
'Walsh, Mitchell M.'
'Lee, Kyounghoon'
'Moore, Curtis E.'
'Thomas, Christine M.'

_publ_section_title
;
 Hydrogen atom abstraction as a synthetic route to a square planar
 Co<sup>II</sup> complex with a redox-active tetradentate PNNP ligand.
;
_journal_issue 37
_journal_name_full 'Chemical science'
_journal_page_first 15311
_journal_page_last 15320
_journal_paper_doi 10.1039/d4sc03364g
_journal_volume 15
_journal_year 2024
_chemical_formula_moiety 'C50 H54 Co K N2 O6 P2, C6 H6'
_chemical_formula_sum 'C56 H60 Co K N2 O6 P2'
_chemical_formula_weight 1017.03
_chemical_properties_physical Air-sensitive,Moisture-sensitive,Oxygen-sensitive
_space_group_crystal_system triclinic
_space_group_IT_number 2
_space_group_name_Hall '-P 1'
_space_group_name_H-M_alt 'P -1'
_atom_sites_solution_hydrogens geom
_atom_sites_solution_primary dual
_atom_sites_solution_secondary difmap
_audit_creation_date 2024-02-20
_audit_creation_method
;
Olex2 1.5-alpha
(compiled 2024.02.16 svn.r378c4104 for OlexSys, GUI svn.r6928)
;
_audit_update_record
;
2024-05-09 deposited with the CCDC.	2024-08-19 downloaded from the CCDC.
;
_cell_angle_alpha 76.6020(10)
_cell_angle_beta 83.3960(10)
_cell_angle_gamma 67.3580(10)
_cell_formula_units_Z 2
_cell_length_a 11.1913(4)
_cell_length_b 13.9843(6)
_cell_length_c 17.7609(8)
_cell_measurement_reflns_used 9803
_cell_measurement_temperature 100.0
_cell_measurement_theta_max 25.404
_cell_measurement_theta_min 2.183
_cell_volume 2494.54(18)
_computing_cell_refinement 'SAINT v8.40B (Bruker, 2021)'
_computing_data_collection 'APEX3 v2022.10-0 (Bruker, 2022)'
_computing_data_reduction 'SAINT v8.40B (Bruker, 2021)'
_computing_molecular_graphics 'Olex2 1.5-alpha (Dolomanov et al., 2009)'
_computing_publication_material 'Olex2 1.5-alpha (Dolomanov et al., 2009)'
_computing_structure_refinement 'XL  (Sheldrick, 2008)'
_computing_structure_solution 'ShelXT (Sheldrick, 2015)'
_diffrn_ambient_temperature 100.0
_diffrn_detector 'Bruker Photon III area detector'
_diffrn_detector_area_resol_mean 10.5
_diffrn_detector_type 'CMOS area detector'
_diffrn_measured_fraction_theta_full 0.999
_diffrn_measured_fraction_theta_max 0.997
_diffrn_measurement_device 'Kappa Four-Circle Diffractometer'
_diffrn_measurement_device_type 'Bruker D8 Venture'
_diffrn_measurement_method '\w and \f scans'
_diffrn_radiation_monochromator 'Double Bounce Multilayer Mirrors'
_diffrn_radiation_probe x-ray
_diffrn_radiation_type MoK\a
_diffrn_radiation_wavelength 0.71073
_diffrn_radiation_xray_symbol K-L~3~
_diffrn_reflns_av_R_equivalents 0.0707
_diffrn_reflns_av_unetI/netI 0.0352
_diffrn_reflns_Laue_measured_fraction_full 0.999
_diffrn_reflns_Laue_measured_fraction_max 0.997
_diffrn_reflns_limit_h_max 13
_diffrn_reflns_limit_h_min -13
_diffrn_reflns_limit_k_max 17
_diffrn_reflns_limit_k_min -17
_diffrn_reflns_limit_l_max 22
_diffrn_reflns_limit_l_min -22
_diffrn_reflns_number 120957
_diffrn_reflns_point_group_measured_fraction_full 0.999
_diffrn_reflns_point_group_measured_fraction_max 0.997
_diffrn_reflns_theta_full 25.000
_diffrn_reflns_theta_max 26.384
_diffrn_reflns_theta_min 2.033
_diffrn_source 'Micro Focus Rotating Anode'
_diffrn_source_current 50.0
_diffrn_source_power 2.5
_diffrn_source_type 'Bruker TXS'
_diffrn_source_voltage 50.0
_diffrn_standards_number 0
_exptl_absorpt_coefficient_mu 0.545
_exptl_absorpt_correction_T_max 0.2602
_exptl_absorpt_correction_T_min 0.2326
_exptl_absorpt_correction_type multi-scan
_exptl_absorpt_process_details
;
SADABS-2016/2 (Bruker,2016/2) was used for absorption correction.
wR2(int) was 0.0769 before and 0.0535 after correction.
The Ratio of minimum to maximum transmission is 0.8939.
The \l/2 correction factor is Not present.
;
_exptl_crystal_colour brown
_exptl_crystal_colour_primary brown
_exptl_crystal_density_diffrn 1.354
_exptl_crystal_description block
_exptl_crystal_F_000 1068
_exptl_crystal_recrystallization_method 'Re-crystallisation from solvent: benzene, pentane'
_exptl_crystal_size_max 0.132
_exptl_crystal_size_mid 0.086
_exptl_crystal_size_min 0.054
_refine_diff_density_max 0.547
_refine_diff_density_min -0.302
_refine_diff_density_rms 0.058
_refine_ls_extinction_method none
_refine_ls_goodness_of_fit_ref 1.033
_refine_ls_hydrogen_treatment constr
_refine_ls_matrix_type full
_refine_ls_number_parameters 636
_refine_ls_number_reflns 10186
_refine_ls_number_restraints 30
_refine_ls_restrained_S_all 1.033
_refine_ls_R_factor_all 0.0626
_refine_ls_R_factor_gt 0.0393
_refine_ls_shift/su_max 0.001
_refine_ls_shift/su_mean 0.000
_refine_ls_structure_factor_coef Fsqd
_refine_ls_weighting_details 'w=1/[\s^2^(Fo^2^)+(0.0421P)^2^+2.0222P] where P=(Fo^2^+2Fc^2^)/3'
_refine_ls_weighting_scheme calc
_refine_ls_wR_factor_gt 0.0897
_refine_ls_wR_factor_ref 0.1011
_reflns_Friedel_coverage 0.000
_reflns_number_gt 7751
_reflns_number_total 10186
_reflns_threshold_expression 'I > 2\s(I)'
_cod_data_source_file d4sc03364g2.cif
_cod_data_source_block Thomas_JM-142
_cod_depositor_comments
;
The following automatic conversions were performed:

data item '_diffrn_radiation_probe' value 'X-ray' was changed to
'x-ray' in accordance with the
/home/data/users/saulius/crontab/automatic-downloads/rss-feeds/RSC/lib/dictionaries/cif_core.dic
dictionary named 'cif_core.dic' version 2.4.2 last updated on
2011-04-26.

Automatic conversion script
Id: cif_fix_values 8170 2020-07-09 18:12:32Z antanas 

 Adding full bibliography for 1572433--1572439.cif.
;
_cod_original_cell_volume 2494.55(18)
_cod_database_code 1572437
_shelx_shelxl_version_number 2019/1
_shelx_space_group_comment
;
The symmetry employed for this shelxl refinement is uniquely defined
by the following loop, which should always be used as a source of
symmetry information in preference to the above space-group names.
They are only intended as comments.
;
_shelx_estimated_absorpt_t_max 0.971
_shelx_estimated_absorpt_t_min 0.932
_olex2_refinement_description
;
1. Fixed Uiso
 At 1.2 times of:
  All C(H) groups, All C(H,H) groups
2. Uiso/Uaniso restraints and constraints
Uanis(K1) = Uanis(K1B)
3. Rigid body (RIGU) restrains
 O1, O2, C39, C39B, C40, C40B
 with sigma for 1-2 distances of 0.002 and sigma for 1-3 distances of 0.002
4. Others
 Sof(C39B)=Sof(H39C)=Sof(H39D)=Sof(C40B)=Sof(H40C)=Sof(H40D)=1-FVAR(1)
 Sof(C39)=Sof(H39A)=Sof(H39B)=Sof(C40)=Sof(H40A)=Sof(H40B)=FVAR(1)
 Sof(K1B)=1-FVAR(2)
 Sof(K1)=FVAR(2)
5.a Secondary CH2 refined with riding coordinates:
 C39(H39A,H39B), C39B(H39C,H39D), C40(H40A,H40B), C40B(H40C,H40D), C41(H41A,
 H41B), C42(H42A,H42B), C43(H43A,H43B), C44(H44A,H44B), C45(H45A,H45B),
 C46(H46A,H46B), C47(H47A,H47B), C48(H48A,H48B), C49(H49A,H49B), C50(H50A,H50B)
5.b Aromatic/amide H refined with riding coordinates:
 C3(H3), C4(H4), C5(H5), C6(H6), C7(H7), C8(H8), C11(H11), C12(H12), C13(H13),
 C14(H14), C16(H16), C17(H17), C18(H18), C19(H19), C20(H20), C22(H22), C23(H23),
  C24(H24), C25(H25), C26(H26), C28(H28), C29(H29), C30(H30), C31(H31),
 C32(H32), C33(H33), C35(H35), C36(H36), C37(H37), C38(H38), C1S(H1S), C2S(H2S),
  C3S(H3S), C4S(H4S), C5S(H5S), C6S(H6S)
;
_olex2_submission_special_instructions 'No special instructions were received'

loop_
_space_group_symop_operation_xyz
'x, y, z'
'-x, -y, -z'

loop_
_atom_site_label
_atom_site_type_symbol
_atom_site_fract_x
_atom_site_fract_y
_atom_site_fract_z
_atom_site_U_iso_or_equiv
_atom_site_adp_type
_atom_site_occupancy
_atom_site_site_symmetry_order
_atom_site_calc_flag
_atom_site_refinement_flags_posn
_atom_site_refinement_flags_adp
_atom_site_refinement_flags_occupancy
_atom_site_disorder_assembly
_atom_site_disorder_group
Co1 Co 0.56394(3) 0.23025(2) 0.69453(2) 0.02100(8) Uani 1 1 d . . . . .
K1 K 0.87198(6) 0.44196(4) 0.55852(3) 0.03279(16) Uani 0.9411(12) 1 d . . P A 1
K1B K 0.7909(10) 0.4321(7) 0.5368(5) 0.03279(16) Uani 0.0589(12) 1 d . . P A 2
P1 P 0.60678(6) 0.06855(5) 0.69693(3) 0.02252(13) Uani 1 1 d . . . . .
P2 P 0.50415(6) 0.25270(5) 0.80865(3) 0.02239(13) Uani 1 1 d . . . . .
O1 O 0.87474(18) 0.54021(15) 0.40164(11) 0.0404(4) Uani 1 1 d . . . . .
O2 O 0.75682(18) 0.67106(15) 0.51340(11) 0.0405(4) Uani 1 1 d . . . . .
O3 O 0.71662(17) 0.55537(14) 0.65858(10) 0.0347(4) Uani 1 1 d . . . . .
O4 O 0.91328(16) 0.36174(14) 0.71773(10) 0.0352(4) Uani 1 1 d . . . . .
O5 O 0.98206(16) 0.22653(14) 0.60442(10) 0.0342(4) Uani 1 1 d . . . . .
O6 O 0.92868(17) 0.31927(14) 0.44706(11) 0.0387(4) Uani 1 1 d . . . . .
N1 N 0.61829(19) 0.23840(15) 0.58873(11) 0.0260(4) Uani 1 1 d . . . . .
N2 N 0.52873(18) 0.37763(15) 0.66998(11) 0.0239(4) Uani 1 1 d . . . . .
C1 C 0.6377(2) 0.06217(18) 0.59460(13) 0.0242(5) Uani 1 1 d . . . . .
C2 C 0.6473(2) 0.15702(18) 0.54966(14) 0.0253(5) Uani 1 1 d . . . . .
C3 C 0.6830(2) 0.1602(2) 0.47064(14) 0.0318(6) Uani 1 1 d . . . . .
H3 H 0.697423 0.220381 0.440017 0.038 Uiso 1 1 calc R U . . .
C4 C 0.6973(2) 0.0759(2) 0.43746(15) 0.0352(6) Uani 1 1 d . . . . .
H4 H 0.719479 0.079789 0.383877 0.042 Uiso 1 1 calc R U . . .
C5 C 0.6797(3) -0.0143(2) 0.48089(15) 0.0364(6) Uani 1 1 d . . . . .
H5 H 0.686176 -0.070234 0.456949 0.044 Uiso 1 1 calc R U . . .
C6 C 0.6525(2) -0.0214(2) 0.56015(15) 0.0319(6) Uani 1 1 d . . . . .
H6 H 0.643945 -0.083987 0.590816 0.038 Uiso 1 1 calc R U . . .
C7 C 0.6130(2) 0.33932(19) 0.55040(14) 0.0281(5) Uani 1 1 d . . . . .
H7 H 0.642486 0.353957 0.498244 0.034 Uiso 1 1 calc R U . A 2
C8 C 0.5627(2) 0.41409(19) 0.59364(14) 0.0286(5) Uani 1 1 d . . . . .
H8 H 0.551212 0.486141 0.573687 0.034 Uiso 1 1 calc R U . A 2
C9 C 0.4627(2) 0.44521(18) 0.71925(14) 0.0251(5) Uani 1 1 d . . . . .
C10 C 0.4407(2) 0.39686(18) 0.79638(14) 0.0254(5) Uani 1 1 d . . . . .
C11 C 0.3734(2) 0.4579(2) 0.85005(16) 0.0347(6) Uani 1 1 d . . . . .
H11 H 0.359700 0.424327 0.901463 0.042 Uiso 1 1 calc R U . . .
C12 C 0.3255(3) 0.5684(2) 0.82924(16) 0.0370(6) Uani 1 1 d . . . . .
H12 H 0.279550 0.610231 0.866071 0.044 Uiso 1 1 calc R U . . .
C13 C 0.3464(2) 0.6159(2) 0.75382(16) 0.0350(6) Uani 1 1 d . . . . .
H13 H 0.313302 0.690977 0.739179 0.042 Uiso 1 1 calc R U . . .
C14 C 0.4142(2) 0.55683(19) 0.69948(16) 0.0303(5) Uani 1 1 d . . . . .
H14 H 0.428254 0.591527 0.648496 0.036 Uiso 1 1 calc R U . . .
C15 C 0.4942(2) -0.00033(18) 0.73128(13) 0.0248(5) Uani 1 1 d . . . . .
C16 C 0.3633(2) 0.05971(19) 0.74111(14) 0.0279(5) Uani 1 1 d . . . . .
H16 H 0.334765 0.134727 0.730908 0.034 Uiso 1 1 calc R U . . .
C17 C 0.2740(2) 0.0113(2) 0.76564(15) 0.0320(6) Uani 1 1 d . . . . .
H17 H 0.185135 0.053339 0.771944 0.038 Uiso 1 1 calc R U . . .
C18 C 0.3141(2) -0.0982(2) 0.78096(14) 0.0311(5) Uani 1 1 d . . . . .
H18 H 0.252951 -0.131189 0.797587 0.037 Uiso 1 1 calc R U . . .
C19 C 0.4435(2) -0.1587(2) 0.77186(15) 0.0320(6) Uani 1 1 d . . . . .
H19 H 0.471376 -0.233735 0.782571 0.038 Uiso 1 1 calc R U . . .
C20 C 0.5330(2) -0.11080(19) 0.74716(14) 0.0288(5) Uani 1 1 d . . . . .
H20 H 0.621734 -0.153383 0.740943 0.035 Uiso 1 1 calc R U . . .
C21 C 0.7579(2) -0.03059(18) 0.74183(14) 0.0263(5) Uani 1 1 d . . . . .
C22 C 0.8747(2) -0.05568(19) 0.69945(16) 0.0320(6) Uani 1 1 d . . . . .
H22 H 0.875089 -0.025804 0.645666 0.038 Uiso 1 1 calc R U . . .
C23 C 0.9904(3) -0.1234(2) 0.73418(17) 0.0399(6) Uani 1 1 d . . . . .
H23 H 1.069014 -0.138981 0.704266 0.048 Uiso 1 1 calc R U . . .
C24 C 0.9916(3) -0.1683(2) 0.81236(17) 0.0397(6) Uani 1 1 d . . . . .
H24 H 1.070717 -0.215055 0.836141 0.048 Uiso 1 1 calc R U . . .
C25 C 0.8768(3) -0.1445(2) 0.85565(16) 0.0376(6) Uani 1 1 d . . . . .
H25 H 0.877017 -0.175012 0.909342 0.045 Uiso 1 1 calc R U . . .
C26 C 0.7608(2) -0.07594(19) 0.82053(15) 0.0314(5) Uani 1 1 d . . . . .
H26 H 0.682503 -0.059874 0.850748 0.038 Uiso 1 1 calc R U . . .
C27 C 0.6265(2) 0.20496(18) 0.88410(14) 0.0262(5) Uani 1 1 d . . . . .
C28 C 0.7541(2) 0.14574(19) 0.86654(15) 0.0291(5) Uani 1 1 d . . . . .
H28 H 0.776239 0.128571 0.816768 0.035 Uiso 1 1 calc R U . . .
C29 C 0.8504(2) 0.1110(2) 0.92102(16) 0.0339(6) Uani 1 1 d . . . . .
H29 H 0.936953 0.069520 0.908431 0.041 Uiso 1 1 calc R U . . .
C30 C 0.8202(3) 0.1369(2) 0.99288(16) 0.0364(6) Uani 1 1 d . . . . .
H30 H 0.885994 0.114957 1.029453 0.044 Uiso 1 1 calc R U . . .
C31 C 0.6933(3) 0.1950(2) 1.01150(16) 0.0397(6) Uani 1 1 d . . . . .
H31 H 0.671789 0.212164 1.061286 0.048 Uiso 1 1 calc R U . . .
C32 C 0.5969(3) 0.2284(2) 0.95770(15) 0.0348(6) Uani 1 1 d . . . . .
H32 H 0.510010 0.267639 0.971312 0.042 Uiso 1 1 calc R U . . .
C33 C 0.2447(2) 0.2780(2) 0.85195(15) 0.0315(6) Uani 1 1 d . . . . .
H33 H 0.222382 0.345977 0.818959 0.038 Uiso 1 1 calc R U . . .
C34 C 0.3749(2) 0.21388(19) 0.86399(13) 0.0260(5) Uani 1 1 d . . . . .
C35 C 0.4038(2) 0.1144(2) 0.91274(14) 0.0315(5) Uani 1 1 d . . . . .
H35 H 0.491825 0.069562 0.921713 0.038 Uiso 1 1 calc R U . . .
C36 C 0.3067(3) 0.0796(2) 0.94833(16) 0.0400(6) Uani 1 1 d . . . . .
H36 H 0.328253 0.011727 0.981367 0.048 Uiso 1 1 calc R U . . .
C37 C 0.1780(3) 0.1443(3) 0.93554(16) 0.0412(7) Uani 1 1 d . . . . .
H37 H 0.111213 0.120602 0.959550 0.049 Uiso 1 1 calc R U . . .
C38 C 0.1471(2) 0.2432(2) 0.88788(16) 0.0392(7) Uani 1 1 d . . . . .
H38 H 0.058860 0.287693 0.879525 0.047 Uiso 1 1 calc R U . . .
C39 C 0.7507(4) 0.6290(3) 0.3887(2) 0.0345(10) Uani 0.781(8) 1 d . . P A 1
H39A H 0.678459 0.605172 0.408897 0.041 Uiso 0.781(8) 1 calc R U P A 1
H39B H 0.739165 0.659510 0.332602 0.041 Uiso 0.781(8) 1 calc R U P A 1
C39B C 0.8213(16) 0.6521(11) 0.3890(8) 0.043(3) Uani 0.219(8) 1 d . . P A 2
H39C H 0.801790 0.682587 0.333644 0.052 Uiso 0.219(8) 1 calc R U P A 2
H39D H 0.883643 0.678835 0.403611 0.052 Uiso 0.219(8) 1 calc R U P A 2
C40 C 0.7526(4) 0.7098(3) 0.4304(2) 0.0317(9) Uani 0.781(8) 1 d . . P A 1
H40A H 0.829331 0.728692 0.412481 0.038 Uiso 0.781(8) 1 calc R U P A 1
H40B H 0.674294 0.774705 0.417911 0.038 Uiso 0.781(8) 1 calc R U P A 1
C40B C 0.7020(17) 0.6827(12) 0.4369(8) 0.039(3) Uani 0.219(8) 1 d . . P A 2
H40C H 0.655068 0.634526 0.440249 0.047 Uiso 0.219(8) 1 calc R U P A 2
H40D H 0.643601 0.756475 0.417148 0.047 Uiso 0.219(8) 1 calc R U P A 2
C41 C 0.6360(3) 0.7016(2) 0.55392(17) 0.0384(6) Uani 1 1 d . . . . .
H41A H 0.580880 0.668254 0.539291 0.046 Uiso 1 1 calc R U . . .
H41B H 0.590951 0.779380 0.540187 0.046 Uiso 1 1 calc R U . . .
C42 C 0.6579(3) 0.6676(2) 0.63891(16) 0.0358(6) Uani 1 1 d . . . . .
H42A H 0.714822 0.699521 0.653296 0.043 Uiso 1 1 calc R U . . .
H42B H 0.574272 0.691947 0.667771 0.043 Uiso 1 1 calc R U . . .
C43 C 0.7338(3) 0.5150(2) 0.73905(16) 0.0382(6) Uani 1 1 d . . . . .
H43A H 0.649838 0.540292 0.767408 0.046 Uiso 1 1 calc R U . . .
H43B H 0.794321 0.540058 0.757762 0.046 Uiso 1 1 calc R U . . .
C44 C 0.7874(2) 0.3966(2) 0.75340(16) 0.0362(6) Uani 1 1 d . . . . .
H44A H 0.792538 0.366969 0.809779 0.043 Uiso 1 1 calc R U . . .
H44B H 0.729827 0.371664 0.731505 0.043 Uiso 1 1 calc R U . . .
C45 C 0.9755(3) 0.2497(2) 0.73316(16) 0.0371(6) Uani 1 1 d . . . . .
H45A H 0.955460 0.221399 0.787497 0.044 Uiso 1 1 calc R U . . .
H45B H 1.070366 0.231234 0.727707 0.044 Uiso 1 1 calc R U . . .
C46 C 0.9363(3) 0.1966(2) 0.68075(15) 0.0356(6) Uani 1 1 d . . . . .
H46A H 0.974266 0.118794 0.698345 0.043 Uiso 1 1 calc R U . . .
H46B H 0.840810 0.219022 0.681884 0.043 Uiso 1 1 calc R U . . .
C47 C 0.9652(3) 0.1704(2) 0.55173(17) 0.0378(6) Uani 1 1 d . . . . .
H47A H 0.872740 0.180614 0.550940 0.045 Uiso 1 1 calc R U . . .
H47B H 1.015949 0.093771 0.568024 0.045 Uiso 1 1 calc R U . . .
C48 C 1.0103(3) 0.2115(2) 0.47318(17) 0.0427(7) Uani 1 1 d . . . . .
H48A H 1.100779 0.206162 0.475096 0.051 Uiso 1 1 calc R U . . .
H48B H 1.007987 0.168507 0.436641 0.051 Uiso 1 1 calc R U . . .
C49 C 0.9758(3) 0.3668(2) 0.37613(17) 0.0469(7) Uani 1 1 d . . . . .
H49A H 0.988144 0.323821 0.336669 0.056 Uiso 1 1 calc R U . . .
H49B H 1.060636 0.369092 0.384175 0.056 Uiso 1 1 calc R U . . .
C50 C 0.8829(3) 0.4750(2) 0.34858(17) 0.0468(7) Uani 1 1 d . . . . .
H50A H 0.911502 0.504930 0.296788 0.056 Uiso 1 1 calc R U . . .
H50B H 0.796546 0.473256 0.343951 0.056 Uiso 1 1 calc R U . . .
C1S C 0.3785(3) 0.4114(3) 1.07799(18) 0.0525(8) Uani 1 1 d . . . . .
H1S H 0.468727 0.375206 1.086231 0.063 Uiso 1 1 calc R U . . .
C2S C 0.3282(3) 0.5202(3) 1.05487(18) 0.0527(8) Uani 1 1 d . . . . .
H2S H 0.383491 0.559119 1.047263 0.063 Uiso 1 1 calc R U . . .
C3S C 0.1973(4) 0.5721(3) 1.0429(2) 0.0587(9) Uani 1 1 d . . . . .
H3S H 0.162403 0.646874 1.025858 0.070 Uiso 1 1 calc R U . . .
C4S C 0.1171(4) 0.5156(3) 1.0556(3) 0.0734(12) Uani 1 1 d . . . . .
H4S H 0.026635 0.551789 1.048405 0.088 Uiso 1 1 calc R U . . .
C5S C 0.1672(4) 0.4063(3) 1.0789(3) 0.0775(12) Uani 1 1 d . . . . .
H5S H 0.111908 0.367382 1.087713 0.093 Uiso 1 1 calc R U . . .
C6S C 0.2985(4) 0.3552(3) 1.0891(2) 0.0588(9) Uani 1 1 d . . . . .
H6S H 0.334148 0.280206 1.103980 0.071 Uiso 1 1 calc R U . . .

loop_
_atom_site_aniso_label
_atom_site_aniso_U_11
_atom_site_aniso_U_22
_atom_site_aniso_U_33
_atom_site_aniso_U_23
_atom_site_aniso_U_13
_atom_site_aniso_U_12
Co1 0.02469(16) 0.01705(15) 0.02040(16) -0.00416(12) -0.00212(12) -0.00619(12)
K1 0.0405(3) 0.0243(3) 0.0267(3) -0.0059(2) -0.0014(2) -0.0041(2)
K1B 0.0405(3) 0.0243(3) 0.0267(3) -0.0059(2) -0.0014(2) -0.0041(2)
P1 0.0266(3) 0.0180(3) 0.0221(3) -0.0052(2) -0.0018(2) -0.0064(2)
P2 0.0242(3) 0.0188(3) 0.0220(3) -0.0052(2) -0.0028(2) -0.0044(2)
O1 0.0408(10) 0.0391(10) 0.0341(11) -0.0045(8) -0.0038(8) -0.0081(8)
O2 0.0382(10) 0.0371(10) 0.0360(10) -0.0071(8) -0.0049(8) -0.0019(8)
O3 0.0376(10) 0.0315(10) 0.0343(10) -0.0105(8) -0.0010(8) -0.0097(8)
O4 0.0322(9) 0.0381(10) 0.0349(10) -0.0067(8) -0.0020(8) -0.0128(8)
O5 0.0329(9) 0.0339(10) 0.0373(10) -0.0078(8) -0.0016(8) -0.0136(8)
O6 0.0381(10) 0.0356(10) 0.0389(11) -0.0122(9) 0.0004(8) -0.0076(8)
N1 0.0309(11) 0.0214(10) 0.0243(11) -0.0039(8) -0.0012(8) -0.0084(8)
N2 0.0281(10) 0.0197(10) 0.0239(10) -0.0041(8) -0.0021(8) -0.0086(8)
C1 0.0276(12) 0.0223(12) 0.0224(12) -0.0057(9) -0.0036(9) -0.0075(9)
C2 0.0233(11) 0.0246(12) 0.0247(12) -0.0074(10) -0.0051(9) -0.0028(9)
C3 0.0359(14) 0.0289(13) 0.0232(13) -0.0031(10) -0.0012(10) -0.0051(11)
C4 0.0380(14) 0.0389(15) 0.0235(13) -0.0126(11) -0.0021(11) -0.0047(12)
C5 0.0438(15) 0.0324(14) 0.0329(15) -0.0179(12) -0.0039(12) -0.0068(12)
C6 0.0357(14) 0.0271(13) 0.0329(14) -0.0103(11) -0.0015(11) -0.0090(11)
C7 0.0323(13) 0.0256(12) 0.0241(13) -0.0022(10) -0.0018(10) -0.0096(10)
C8 0.0332(13) 0.0236(12) 0.0280(13) -0.0016(10) -0.0032(10) -0.0109(10)
C9 0.0248(12) 0.0200(11) 0.0319(13) -0.0081(10) -0.0050(10) -0.0072(9)
C10 0.0264(12) 0.0203(11) 0.0281(13) -0.0073(10) -0.0032(10) -0.0051(9)
C11 0.0395(14) 0.0292(14) 0.0318(14) -0.0112(11) -0.0046(11) -0.0052(11)
C12 0.0381(15) 0.0263(13) 0.0420(16) -0.0161(12) -0.0046(12) -0.0006(11)
C13 0.0338(14) 0.0208(12) 0.0479(17) -0.0104(12) -0.0094(12) -0.0034(10)
C14 0.0294(13) 0.0221(12) 0.0380(15) -0.0051(11) -0.0044(11) -0.0075(10)
C15 0.0296(12) 0.0236(12) 0.0218(12) -0.0049(9) -0.0043(9) -0.0093(10)
C16 0.0304(12) 0.0236(12) 0.0272(13) -0.0038(10) -0.0056(10) -0.0065(10)
C17 0.0277(13) 0.0363(14) 0.0314(14) -0.0069(11) -0.0037(10) -0.0104(11)
C18 0.0392(14) 0.0347(14) 0.0258(13) -0.0048(11) -0.0023(11) -0.0211(12)
C19 0.0416(14) 0.0245(13) 0.0311(14) -0.0050(11) -0.0030(11) -0.0132(11)
C20 0.0302(13) 0.0237(12) 0.0311(13) -0.0076(10) -0.0011(10) -0.0075(10)
C21 0.0305(12) 0.0206(12) 0.0285(13) -0.0078(10) -0.0025(10) -0.0083(10)
C22 0.0314(13) 0.0254(13) 0.0356(15) -0.0057(11) -0.0022(11) -0.0068(10)
C23 0.0296(14) 0.0367(15) 0.0460(17) -0.0076(13) -0.0012(12) -0.0048(11)
C24 0.0317(14) 0.0339(15) 0.0474(17) -0.0036(13) -0.0127(12) -0.0051(11)
C25 0.0447(16) 0.0318(14) 0.0331(15) -0.0027(12) -0.0114(12) -0.0099(12)
C26 0.0346(13) 0.0282(13) 0.0300(14) -0.0079(11) -0.0031(11) -0.0084(11)
C27 0.0292(12) 0.0222(12) 0.0262(13) -0.0027(10) -0.0039(10) -0.0088(10)
C28 0.0309(13) 0.0266(13) 0.0285(13) -0.0041(10) -0.0023(10) -0.0099(10)
C29 0.0284(13) 0.0315(14) 0.0399(16) -0.0032(12) -0.0064(11) -0.0101(11)
C30 0.0381(14) 0.0352(14) 0.0361(15) 0.0008(12) -0.0145(12) -0.0147(12)
C31 0.0502(17) 0.0385(15) 0.0298(14) -0.0082(12) -0.0098(12) -0.0127(13)
C32 0.0357(14) 0.0324(14) 0.0314(14) -0.0081(11) -0.0051(11) -0.0055(11)
C33 0.0296(13) 0.0357(14) 0.0270(13) -0.0106(11) -0.0013(10) -0.0071(11)
C34 0.0268(12) 0.0305(13) 0.0209(12) -0.0107(10) -0.0003(9) -0.0078(10)
C35 0.0297(13) 0.0348(14) 0.0297(14) -0.0042(11) -0.0038(10) -0.0123(11)
C36 0.0454(16) 0.0464(17) 0.0329(15) -0.0010(13) -0.0028(12) -0.0256(14)
C37 0.0360(15) 0.063(2) 0.0333(15) -0.0131(14) 0.0045(12) -0.0281(14)
C38 0.0255(13) 0.0585(19) 0.0341(15) -0.0190(14) 0.0005(11) -0.0110(12)
C39 0.0311(19) 0.0344(17) 0.0358(19) -0.0023(14) -0.0088(13) -0.0104(14)
C39B 0.046(7) 0.043(3) 0.041(4) -0.007(3) -0.004(4) -0.017(3)
C40 0.0308(19) 0.0293(17) 0.0333(16) -0.0015(13) -0.0028(13) -0.0117(15)
C40B 0.044(5) 0.033(6) 0.036(4) -0.002(3) -0.007(3) -0.011(4)
C41 0.0347(14) 0.0283(14) 0.0522(18) -0.0104(12) -0.0071(12) -0.0090(11)
C42 0.0329(14) 0.0307(14) 0.0478(17) -0.0178(12) 0.0045(12) -0.0120(11)
C43 0.0368(14) 0.0472(17) 0.0322(15) -0.0151(13) -0.0003(11) -0.0137(12)
C44 0.0332(14) 0.0445(16) 0.0307(14) -0.0060(12) -0.0019(11) -0.0150(12)
C45 0.0362(14) 0.0340(14) 0.0382(16) -0.0007(12) -0.0070(12) -0.0120(12)
C46 0.0339(14) 0.0355(14) 0.0372(15) -0.0016(12) -0.0054(11) -0.0148(12)
C47 0.0337(14) 0.0316(14) 0.0485(17) -0.0176(13) -0.0026(12) -0.0067(11)
C48 0.0460(16) 0.0288(14) 0.0484(18) -0.0140(13) 0.0005(13) -0.0056(12)
C49 0.066(2) 0.0475(18) 0.0314(16) -0.0131(13) 0.0008(14) -0.0229(15)
C50 0.0586(19) 0.0511(18) 0.0345(16) -0.0101(14) -0.0126(14) -0.0205(15)
C1S 0.062(2) 0.0510(19) 0.0361(17) -0.0137(15) 0.0016(14) -0.0099(16)
C2S 0.067(2) 0.0502(19) 0.0388(17) -0.0160(15) 0.0081(15) -0.0188(17)
C3S 0.082(3) 0.0367(17) 0.054(2) -0.0123(15) -0.0174(18) -0.0122(17)
C4S 0.076(3) 0.044(2) 0.102(3) -0.020(2) -0.040(2) -0.0116(18)
C5S 0.089(3) 0.048(2) 0.105(3) -0.017(2) -0.040(2) -0.024(2)
C6S 0.080(2) 0.0395(18) 0.052(2) -0.0109(15) -0.0189(18) -0.0108(17)

loop_
_atom_type_symbol
_atom_type_description
_atom_type_scat_dispersion_real
_atom_type_scat_dispersion_imag
_atom_type_scat_source
C C 0.0033 0.0016 'International Tables Vol C Tables 4.2.6.8 and 6.1.1.4'
H H 0.0000 0.0000 'International Tables Vol C Tables 4.2.6.8 and 6.1.1.4'
Co Co 0.3494 0.9721 'International Tables Vol C Tables 4.2.6.8 and 6.1.1.4'
K K 0.2009 0.2494 'International Tables Vol C Tables 4.2.6.8 and 6.1.1.4'
N N 0.0061 0.0033 'International Tables Vol C Tables 4.2.6.8 and 6.1.1.4'
O O 0.0106 0.0060 'International Tables Vol C Tables 4.2.6.8 and 6.1.1.4'
P P 0.1023 0.0942 'International Tables Vol C Tables 4.2.6.8 and 6.1.1.4'

loop_
_geom_angle_atom_site_label_1
_geom_angle_atom_site_label_2
_geom_angle_atom_site_label_3
_geom_angle
_geom_angle_site_symmetry_1
_geom_angle_site_symmetry_3
_geom_angle_publ_flag
P1 Co1 P2 106.29(3) . . ?
N1 Co1 P1 85.27(6) . . ?
N1 Co1 P2 168.23(6) . . ?
N2 Co1 P1 168.18(6) . . ?
N2 Co1 P2 85.33(6) . . ?
N2 Co1 N1 83.21(8) . . ?
O1 K1 K1 51.13(4) . 2_766 ?
O1 K1 K1 44.65(4) 2_766 2_766 ?
O1 K1 O1 95.78(5) . 2_766 ?
O1 K1 O2 60.34(5) . . ?
O1 K1 O4 166.86(6) . . ?
O2 K1 K1 69.20(4) . 2_766 ?
O2 K1 O1 89.60(5) . 2_766 ?
O3 K1 K1 115.20(5) . 2_766 ?
O3 K1 O1 118.79(6) . . ?
O3 K1 O1 96.28(5) . 2_766 ?
O3 K1 O2 60.00(5) . . ?
O3 K1 O4 61.58(5) . . ?
O3 K1 O5 119.01(6) . . ?
O3 K1 O6 154.57(6) . . ?
O4 K1 K1 115.99(4) . 2_766 ?
O4 K1 O1 71.40(5) . 2_766 ?
O4 K1 O2 115.26(6) . . ?
O5 K1 K1 110.86(4) . 2_766 ?
O5 K1 O1 89.55(5) . 2_766 ?
O5 K1 O1 120.86(6) . . ?
O5 K1 O2 178.60(6) . . ?
O5 K1 O4 63.41(5) . . ?
O5 K1 O6 61.53(6) . . ?
O6 K1 K1 85.17(4) . 2_766 ?
O6 K1 O1 61.18(6) . . ?
O6 K1 O1 109.12(5) . 2_766 ?
O6 K1 O2 119.82(6) . . ?
O6 K1 O4 124.92(6) . . ?
O1 K1B O2 57.46(19) . . ?
O1 K1B O3 111.3(3) . . ?
O1 K1B O4 127.6(4) . . ?
O1 K1B O5 115.0(3) . . ?
O2 K1B O4 94.6(3) . . ?
O3 K1B O2 54.74(17) . . ?
O3 K1B O4 51.91(16) . . ?
O5 K1B O2 136.7(4) . . ?
O5 K1B O3 105.9(3) . . ?
O5 K1B O4 54.08(17) . . ?
O6 K1B O1 64.9(2) . . ?
O6 K1B O2 121.5(4) . . ?
O6 K1B O3 160.1(4) . . ?
O6 K1B O4 113.4(3) . . ?
O6 K1B O5 62.4(2) . . ?
O6 K1B C7 91.5(3) . . ?
O6 K1B C8 120.1(4) . . ?
C7 K1B O1 127.6(4) . . ?
C7 K1B O2 131.2(3) . . ?
C7 K1B O3 104.8(3) . . ?
C7 K1B O4 104.4(3) . . ?
C7 K1B O5 88.9(3) . . ?
C8 K1B O1 136.0(4) . . ?
C8 K1B O2 108.1(3) . . ?
C8 K1B O3 76.9(2) . . ?
C8 K1B O4 92.3(3) . . ?
C8 K1B O5 102.8(3) . . ?
C8 K1B C7 28.69(13) . . ?
C1 P1 Co1 102.34(8) . . ?
C1 P1 C15 104.90(10) . . ?
C1 P1 C21 102.64(11) . . ?
C15 P1 Co1 124.82(8) . . ?
C15 P1 C21 100.79(11) . . ?
C21 P1 Co1 118.64(8) . . ?
C10 P2 Co1 102.59(8) . . ?
C10 P2 C27 104.54(10) . . ?
C10 P2 C34 103.99(11) . . ?
C27 P2 Co1 119.52(8) . . ?
C34 P2 Co1 123.69(8) . . ?
C34 P2 C27 100.23(11) . . ?
K1 O1 K1 84.22(5) . 2_766 ?
C39 O1 K1 124.30(19) . 2_766 ?
C39 O1 K1 106.35(17) . . ?
C39B O1 K1B 116.3(6) . . ?
C39B O1 C50 127.7(6) . . ?
C50 O1 K1 114.59(16) . . ?
C50 O1 K1 118.53(16) . 2_766 ?
C50 O1 K1B 100.7(3) . . ?
C50 O1 C39 106.3(2) . . ?
C40 O2 K1 113.56(18) . . ?
C40B O2 K1B 84.5(7) . . ?
C41 O2 K1 105.92(15) . . ?
C41 O2 K1B 95.0(2) . . ?
C41 O2 C40 115.6(2) . . ?
C41 O2 C40B 95.7(7) . . ?
C42 O3 K1 121.91(15) . . ?
C42 O3 K1B 119.9(2) . . ?
C43 O3 K1 119.24(15) . . ?
C43 O3 K1B 126.6(2) . . ?
C43 O3 C42 113.5(2) . . ?
C44 O4 K1 104.73(14) . . ?
C44 O4 K1B 92.5(2) . . ?
C45 O4 K1 110.79(15) . . ?
C45 O4 K1B 106.2(2) . . ?
C45 O4 C44 112.7(2) . . ?
C46 O5 K1 108.72(14) . . ?
C46 O5 K1B 106.8(2) . . ?
C46 O5 C47 113.0(2) . . ?
C47 O5 K1 113.79(15) . . ?
C47 O5 K1B 96.1(2) . . ?
C48 O6 K1 113.95(16) . . ?
C48 O6 K1B 122.5(3) . . ?
C48 O6 C49 112.2(2) . . ?
C49 O6 K1 112.04(15) . . ?
C49 O6 K1B 119.5(3) . . ?
C2 N1 Co1 124.27(16) . . ?
C2 N1 C7 121.8(2) . . ?
C7 N1 Co1 113.62(15) . . ?
C8 N2 Co1 113.59(15) . . ?
C9 N2 Co1 123.63(16) . . ?
C9 N2 C8 122.39(19) . . ?
C2 C1 P1 111.43(16) . . ?
C6 C1 P1 127.90(19) . . ?
C6 C1 C2 120.7(2) . . ?
N1 C2 C1 115.5(2) . . ?
N1 C2 C3 126.6(2) . . ?
C3 C2 C1 117.9(2) . . ?
C2 C3 H3 119.9 . . ?
C4 C3 C2 120.3(2) . . ?
C4 C3 H3 119.9 . . ?
C3 C4 H4 119.3 . . ?
C3 C4 C5 121.4(2) . . ?
C5 C4 H4 119.3 . . ?
C4 C5 H5 120.5 . . ?
C4 C5 C6 119.1(2) . . ?
C6 C5 H5 120.5 . . ?
C1 C6 C5 120.5(2) . . ?
C1 C6 H6 119.8 . . ?
C5 C6 H6 119.8 . . ?
K1B C7 H7 68.3 . . ?
N1 C7 K1B 130.8(3) . . ?
N1 C7 H7 122.8 . . ?
C8 C7 K1B 75.3(2) . . ?
C8 C7 N1 114.5(2) . . ?
C8 C7 H7 122.8 . . ?
K1B C8 H8 69.2 . . ?
N2 C8 K1B 128.5(3) . . ?
N2 C8 H8 122.5 . . ?
C7 C8 K1B 76.0(2) . . ?
C7 C8 N2 115.0(2) . . ?
C7 C8 H8 122.5 . . ?
N2 C9 C10 116.3(2) . . ?
N2 C9 C14 125.9(2) . . ?
C14 C9 C10 117.8(2) . . ?
C9 C10 P2 110.86(16) . . ?
C11 C10 P2 128.4(2) . . ?
C11 C10 C9 120.7(2) . . ?
C10 C11 H11 119.7 . . ?
C10 C11 C12 120.6(3) . . ?
C12 C11 H11 119.7 . . ?
C11 C12 H12 120.6 . . ?
C13 C12 C11 118.8(2) . . ?
C13 C12 H12 120.6 . . ?
C12 C13 H13 119.2 . . ?
C14 C13 C12 121.6(2) . . ?
C14 C13 H13 119.2 . . ?
C9 C14 H14 119.8 . . ?
C13 C14 C9 120.4(2) . . ?
C13 C14 H14 119.8 . . ?
C16 C15 P1 118.74(18) . . ?
C16 C15 C20 118.1(2) . . ?
C20 C15 P1 123.18(18) . . ?
C15 C16 H16 119.6 . . ?
C17 C16 C15 120.9(2) . . ?
C17 C16 H16 119.6 . . ?
C16 C17 H17 119.8 . . ?
C18 C17 C16 120.3(2) . . ?
C18 C17 H17 119.8 . . ?
C17 C18 H18 120.2 . . ?
C19 C18 C17 119.5(2) . . ?
C19 C18 H18 120.2 . . ?
C18 C19 H19 119.8 . . ?
C18 C19 C20 120.4(2) . . ?
C20 C19 H19 119.8 . . ?
C15 C20 H20 119.6 . . ?
C19 C20 C15 120.8(2) . . ?
C19 C20 H20 119.6 . . ?
C22 C21 P1 120.90(19) . . ?
C22 C21 C26 117.9(2) . . ?
C26 C21 P1 121.04(18) . . ?
C21 C22 H22 119.3 . . ?
C23 C22 C21 121.3(3) . . ?
C23 C22 H22 119.3 . . ?
C22 C23 H23 119.9 . . ?
C24 C23 C22 120.1(3) . . ?
C24 C23 H23 119.9 . . ?
C23 C24 H24 120.2 . . ?
C25 C24 C23 119.6(2) . . ?
C25 C24 H24 120.2 . . ?
C24 C25 H25 120.0 . . ?
C24 C25 C26 120.1(3) . . ?
C26 C25 H25 120.0 . . ?
C21 C26 C25 121.0(2) . . ?
C21 C26 H26 119.5 . . ?
C25 C26 H26 119.5 . . ?
C28 C27 P2 119.09(18) . . ?
C28 C27 C32 118.2(2) . . ?
C32 C27 P2 122.71(18) . . ?
C27 C28 H28 119.5 . . ?
C27 C28 C29 121.0(2) . . ?
C29 C28 H28 119.5 . . ?
C28 C29 H29 119.9 . . ?
C30 C29 C28 120.2(2) . . ?
C30 C29 H29 119.9 . . ?
C29 C30 H30 120.2 . . ?
C29 C30 C31 119.6(2) . . ?
C31 C30 H30 120.2 . . ?
C30 C31 H31 119.8 . . ?
C30 C31 C32 120.4(3) . . ?
C32 C31 H31 119.8 . . ?
C27 C32 H32 119.6 . . ?
C31 C32 C27 120.8(2) . . ?
C31 C32 H32 119.6 . . ?
C34 C33 H33 119.7 . . ?
C38 C33 H33 119.7 . . ?
C38 C33 C34 120.6(3) . . ?
C33 C34 P2 120.89(19) . . ?
C35 C34 P2 120.73(18) . . ?
C35 C34 C33 118.0(2) . . ?
C34 C35 H35 119.3 . . ?
C36 C35 C34 121.3(2) . . ?
C36 C35 H35 119.3 . . ?
C35 C36 H36 120.1 . . ?
C37 C36 C35 119.8(3) . . ?
C37 C36 H36 120.1 . . ?
C36 C37 H37 120.1 . . ?
C38 C37 C36 119.9(2) . . ?
C38 C37 H37 120.1 . . ?
C33 C38 H38 119.8 . . ?
C37 C38 C33 120.3(2) . . ?
C37 C38 H38 119.8 . . ?
O1 C39 H39A 110.3 . . ?
O1 C39 H39B 110.3 . . ?
O1 C39 C40 107.1(3) . . ?
H39A C39 H39B 108.5 . . ?
C40 C39 H39A 110.3 . . ?
C40 C39 H39B 110.3 . . ?
O1 C39B H39C 110.1 . . ?
O1 C39B H39D 110.1 . . ?
O1 C39B C40B 107.8(13) . . ?
H39C C39B H39D 108.5 . . ?
C40B C39B H39C 110.1 . . ?
C40B C39B H39D 110.1 . . ?
O2 C40 C39 111.6(3) . . ?
O2 C40 H40A 109.3 . . ?
O2 C40 H40B 109.3 . . ?
C39 C40 H40A 109.3 . . ?
C39 C40 H40B 109.3 . . ?
H40A C40 H40B 108.0 . . ?
O2 C40B H40C 111.7 . . ?
O2 C40B H40D 111.7 . . ?
C39B C40B O2 100.6(13) . . ?
C39B C40B H40C 111.7 . . ?
C39B C40B H40D 111.7 . . ?
H40C C40B H40D 109.4 . . ?
O2 C41 H41A 109.8 . . ?
O2 C41 H41B 109.8 . . ?
O2 C41 C42 109.2(2) . . ?
H41A C41 H41B 108.3 . . ?
C42 C41 H41A 109.8 . . ?
C42 C41 H41B 109.8 . . ?
O3 C42 C41 109.4(2) . . ?
O3 C42 H42A 109.8 . . ?
O3 C42 H42B 109.8 . . ?
C41 C42 H42A 109.8 . . ?
C41 C42 H42B 109.8 . . ?
H42A C42 H42B 108.3 . . ?
O3 C43 H43A 109.9 . . ?
O3 C43 H43B 109.9 . . ?
O3 C43 C44 108.8(2) . . ?
H43A C43 H43B 108.3 . . ?
C44 C43 H43A 109.9 . . ?
C44 C43 H43B 109.9 . . ?
O4 C44 C43 108.9(2) . . ?
O4 C44 H44A 109.9 . . ?
O4 C44 H44B 109.9 . . ?
C43 C44 H44A 109.9 . . ?
C43 C44 H44B 109.9 . . ?
H44A C44 H44B 108.3 . . ?
O4 C45 H45A 108.8 . . ?
O4 C45 H45B 108.8 . . ?
O4 C45 C46 114.0(2) . . ?
H45A C45 H45B 107.7 . . ?
C46 C45 H45A 108.8 . . ?
C46 C45 H45B 108.8 . . ?
O5 C46 C45 108.1(2) . . ?
O5 C46 H46A 110.1 . . ?
O5 C46 H46B 110.1 . . ?
C45 C46 H46A 110.1 . . ?
C45 C46 H46B 110.1 . . ?
H46A C46 H46B 108.4 . . ?
O5 C47 H47A 110.0 . . ?
O5 C47 H47B 110.0 . . ?
O5 C47 C48 108.4(2) . . ?
H47A C47 H47B 108.4 . . ?
C48 C47 H47A 110.0 . . ?
C48 C47 H47B 110.0 . . ?
O6 C48 C47 109.6(2) . . ?
O6 C48 H48A 109.7 . . ?
O6 C48 H48B 109.7 . . ?
C47 C48 H48A 109.7 . . ?
C47 C48 H48B 109.7 . . ?
H48A C48 H48B 108.2 . . ?
O6 C49 H49A 109.7 . . ?
O6 C49 H49B 109.7 . . ?
O6 C49 C50 110.0(3) . . ?
H49A C49 H49B 108.2 . . ?
C50 C49 H49A 109.7 . . ?
C50 C49 H49B 109.7 . . ?
O1 C50 C49 109.9(2) . . ?
O1 C50 H50A 109.7 . . ?
O1 C50 H50B 109.7 . . ?
C49 C50 H50A 109.7 . . ?
C49 C50 H50B 109.7 . . ?
H50A C50 H50B 108.2 . . ?
C2S C1S H1S 119.9 . . ?
C6S C1S H1S 119.9 . . ?
C6S C1S C2S 120.2(3) . . ?
C1S C2S H2S 120.2 . . ?
C3S C2S C1S 119.6(3) . . ?
C3S C2S H2S 120.2 . . ?
C2S C3S H3S 120.0 . . ?
C2S C3S C4S 120.0(3) . . ?
C4S C3S H3S 120.0 . . ?
C3S C4S H4S 119.7 . . ?
C3S C4S C5S 120.6(4) . . ?
C5S C4S H4S 119.7 . . ?
C4S C5S H5S 120.5 . . ?
C6S C5S C4S 118.9(4) . . ?
C6S C5S H5S 120.5 . . ?
C1S C6S C5S 120.8(3) . . ?
C1S C6S H6S 119.6 . . ?
C5S C6S H6S 119.6 . . ?

loop_
_geom_bond_atom_site_label_1
_geom_bond_atom_site_label_2
_geom_bond_distance
_geom_bond_site_symmetry_2
_geom_bond_publ_flag
Co1 P1 2.1144(6) . ?
Co1 P2 2.1155(7) . ?
Co1 N1 1.899(2) . ?
Co1 N2 1.8950(19) . ?
K1 K1 3.9766(12) 2_766 ?
K1 O1 3.112(2) 2_766 ?
K1 O1 2.8091(19) . ?
K1 O2 2.9045(19) . ?
K1 O3 2.6774(18) . ?
K1 O4 2.8106(19) . ?
K1 O5 2.7374(18) . ?
K1 O6 2.7770(19) . ?
K1B O1 2.796(10) . ?
K1B O2 3.146(10) . ?
K1B O3 2.925(9) . ?
K1B O4 3.418(10) . ?
K1B O5 2.923(9) . ?
K1B O6 2.476(9) . ?
K1B C7 2.727(11) . ?
K1B C8 2.718(11) . ?
P1 C1 1.827(2) . ?
P1 C15 1.837(2) . ?
P1 C21 1.847(2) . ?
P2 C10 1.829(2) . ?
P2 C27 1.849(2) . ?
P2 C34 1.839(2) . ?
O1 C39 1.461(4) . ?
O1 C39B 1.416(14) . ?
O1 C50 1.429(3) . ?
O2 C40 1.447(4) . ?
O2 C40B 1.504(14) . ?
O2 C41 1.415(3) . ?
O3 C42 1.422(3) . ?
O3 C43 1.416(3) . ?
O4 C44 1.426(3) . ?
O4 C45 1.421(3) . ?
O5 C46 1.420(3) . ?
O5 C47 1.422(3) . ?
O6 C48 1.427(3) . ?
O6 C49 1.427(3) . ?
N1 C2 1.383(3) . ?
N1 C7 1.400(3) . ?
N2 C8 1.398(3) . ?
N2 C9 1.379(3) . ?
C1 C2 1.417(3) . ?
C1 C6 1.388(3) . ?
C2 C3 1.410(3) . ?
C3 H3 0.9500 . ?
C3 C4 1.385(4) . ?
C4 H4 0.9500 . ?
C4 C5 1.388(4) . ?
C5 H5 0.9500 . ?
C5 C6 1.394(4) . ?
C6 H6 0.9500 . ?
C7 H7 0.9500 . ?
C7 C8 1.349(3) . ?
C8 H8 0.9500 . ?
C9 C10 1.420(3) . ?
C9 C14 1.411(3) . ?
C10 C11 1.386(3) . ?
C11 H11 0.9500 . ?
C11 C12 1.399(4) . ?
C12 H12 0.9500 . ?
C12 C13 1.388(4) . ?
C13 H13 0.9500 . ?
C13 C14 1.381(4) . ?
C14 H14 0.9500 . ?
C15 C16 1.394(3) . ?
C15 C20 1.402(3) . ?
C16 H16 0.9500 . ?
C16 C17 1.389(3) . ?
C17 H17 0.9500 . ?
C17 C18 1.387(4) . ?
C18 H18 0.9500 . ?
C18 C19 1.380(4) . ?
C19 H19 0.9500 . ?
C19 C20 1.388(3) . ?
C20 H20 0.9500 . ?
C21 C22 1.393(3) . ?
C21 C26 1.393(3) . ?
C22 H22 0.9500 . ?
C22 C23 1.386(4) . ?
C23 H23 0.9500 . ?
C23 C24 1.384(4) . ?
C24 H24 0.9500 . ?
C24 C25 1.384(4) . ?
C25 H25 0.9500 . ?
C25 C26 1.395(4) . ?
C26 H26 0.9500 . ?
C27 C28 1.389(3) . ?
C27 C32 1.393(3) . ?
C28 H28 0.9500 . ?
C28 C29 1.398(3) . ?
C29 H29 0.9500 . ?
C29 C30 1.376(4) . ?
C30 H30 0.9500 . ?
C30 C31 1.384(4) . ?
C31 H31 0.9500 . ?
C31 C32 1.391(4) . ?
C32 H32 0.9500 . ?
C33 H33 0.9500 . ?
C33 C34 1.397(3) . ?
C33 C38 1.394(4) . ?
C34 C35 1.396(3) . ?
C35 H35 0.9500 . ?
C35 C36 1.387(4) . ?
C36 H36 0.9500 . ?
C36 C37 1.385(4) . ?
C37 H37 0.9500 . ?
C37 C38 1.380(4) . ?
C38 H38 0.9500 . ?
C39 H39A 0.9900 . ?
C39 H39B 0.9900 . ?
C39 C40 1.496(6) . ?
C39B H39C 0.9900 . ?
C39B H39D 0.9900 . ?
C39B C40B 1.47(2) . ?
C40 H40A 0.9900 . ?
C40 H40B 0.9900 . ?
C40B H40C 0.9900 . ?
C40B H40D 0.9900 . ?
C41 H41A 0.9900 . ?
C41 H41B 0.9900 . ?
C41 C42 1.492(4) . ?
C42 H42A 0.9900 . ?
C42 H42B 0.9900 . ?
C43 H43A 0.9900 . ?
C43 H43B 0.9900 . ?
C43 C44 1.497(4) . ?
C44 H44A 0.9900 . ?
C44 H44B 0.9900 . ?
C45 H45A 0.9900 . ?
C45 H45B 0.9900 . ?
C45 C46 1.508(4) . ?
C46 H46A 0.9900 . ?
C46 H46B 0.9900 . ?
C47 H47A 0.9900 . ?
C47 H47B 0.9900 . ?
C47 C48 1.490(4) . ?
C48 H48A 0.9900 . ?
C48 H48B 0.9900 . ?
C49 H49A 0.9900 . ?
C49 H49B 0.9900 . ?
C49 C50 1.474(4) . ?
C50 H50A 0.9900 . ?
C50 H50B 0.9900 . ?
C1S H1S 0.9500 . ?
C1S C2S 1.381(4) . ?
C1S C6S 1.374(5) . ?
C2S H2S 0.9500 . ?
C2S C3S 1.378(5) . ?
C3S H3S 0.9500 . ?
C3S C4S 1.379(5) . ?
C4S H4S 0.9500 . ?
C4S C5S 1.386(5) . ?
C5S H5S 0.9500 . ?
C5S C6S 1.376(5) . ?
C6S H6S 0.9500 . ?

loop_
_geom_torsion_atom_site_label_1
_geom_torsion_atom_site_label_2
_geom_torsion_atom_site_label_3
_geom_torsion_atom_site_label_4
_geom_torsion
_geom_torsion_site_symmetry_1
_geom_torsion_site_symmetry_2
_geom_torsion_site_symmetry_3
_geom_torsion_site_symmetry_4
_geom_torsion_publ_flag
Co1 P1 C1 C2 10.71(17) . . . . ?
Co1 P1 C1 C6 -169.9(2) . . . . ?
Co1 P1 C15 C16 14.6(2) . . . . ?
Co1 P1 C15 C20 -166.38(16) . . . . ?
Co1 P1 C21 C22 -85.2(2) . . . . ?
Co1 P1 C21 C26 89.3(2) . . . . ?
Co1 P2 C10 C9 -5.68(17) . . . . ?
Co1 P2 C10 C11 171.2(2) . . . . ?
Co1 P2 C27 C28 -6.4(2) . . . . ?
Co1 P2 C27 C32 171.75(18) . . . . ?
Co1 P2 C34 C33 -80.6(2) . . . . ?
Co1 P2 C34 C35 92.2(2) . . . . ?
Co1 N1 C2 C1 -1.7(3) . . . . ?
Co1 N1 C2 C3 177.30(18) . . . . ?
Co1 N1 C7 K1B 87.3(3) . . . . ?
Co1 N1 C7 C8 -4.1(3) . . . . ?
Co1 N2 C8 K1B -91.0(3) . . . . ?
Co1 N2 C8 C7 0.7(3) . . . . ?
Co1 N2 C9 C10 10.8(3) . . . . ?
Co1 N2 C9 C14 -168.22(18) . . . . ?
K1 O1 C39 C40 69.7(3) . . . . ?
K1 O1 C39 C40 -24.5(4) 2_766 . . . ?
K1 O1 C50 C49 55.8(3) 2_766 . . . ?
K1 O1 C50 C49 -41.2(3) . . . . ?
K1 O2 C40 C39 25.9(4) . . . . ?
K1 O2 C41 C42 60.5(2) . . . . ?
K1 O3 C42 C41 29.8(3) . . . . ?
K1 O3 C43 C44 -29.2(3) . . . . ?
K1 O4 C44 C43 -63.7(2) . . . . ?
K1 O4 C45 C46 -34.3(3) . . . . ?
K1 O5 C46 C45 -60.3(2) . . . . ?
K1 O5 C47 C48 52.7(2) . . . . ?
K1 O6 C48 C47 44.5(3) . . . . ?
K1 O6 C49 C50 -54.8(3) . . . . ?
K1B O1 C39B C40B -19.5(14) . . . . ?
K1B O1 C50 C49 -59.9(3) . . . . ?
K1B O2 C40B C39B -85.3(11) . . . . ?
K1B O2 C41 C42 77.9(3) . . . . ?
K1B O3 C42 C41 4.3(3) . . . . ?
K1B O3 C43 C44 -4.5(4) . . . . ?
K1B O4 C44 C43 -75.5(2) . . . . ?
K1B O4 C45 C46 -17.2(3) . . . . ?
K1B O5 C46 C45 -83.3(3) . . . . ?
K1B O5 C47 C48 66.1(3) . . . . ?
K1B O6 C48 C47 20.1(4) . . . . ?
K1B O6 C49 C50 -30.4(4) . . . . ?
K1B C7 C8 N2 -126.3(3) . . . . ?
P1 Co1 N1 C2 7.53(17) . . . . ?
P1 Co1 N1 C7 -179.15(16) . . . . ?
P1 Co1 N2 C8 -15.2(4) . . . . ?
P1 Co1 N2 C9 157.8(2) . . . . ?
P1 C1 C2 N1 -6.7(3) . . . . ?
P1 C1 C2 C3 174.19(17) . . . . ?
P1 C1 C6 C5 -178.02(19) . . . . ?
P1 C15 C16 C17 178.83(19) . . . . ?
P1 C15 C20 C19 -178.97(19) . . . . ?
P1 C21 C22 C23 174.6(2) . . . . ?
P1 C21 C26 C25 -174.98(19) . . . . ?
P2 Co1 N1 C2 177.1(2) . . . . ?
P2 Co1 N1 C7 -9.6(4) . . . . ?
P2 Co1 N2 C8 175.03(16) . . . . ?
P2 Co1 N2 C9 -11.95(17) . . . . ?
P2 C10 C11 C12 -176.4(2) . . . . ?
P2 C27 C28 C29 177.90(19) . . . . ?
P2 C27 C32 C31 -177.0(2) . . . . ?
P2 C34 C35 C36 -173.0(2) . . . . ?
O1 C39 C40 O2 -65.5(4) . . . . ?
O1 C39B C40B O2 82.9(14) . . . . ?
O2 C41 C42 O3 -62.4(3) . . . . ?
O3 C43 C44 O4 64.7(3) . . . . ?
O4 C45 C46 O5 66.6(3) . . . . ?
O5 C47 C48 O6 -65.2(3) . . . . ?
O6 C49 C50 O1 65.2(3) . . . . ?
N1 Co1 N2 C8 -2.31(16) . . . . ?
N1 Co1 N2 C9 170.70(19) . . . . ?
N1 C2 C3 C4 -173.7(2) . . . . ?
N1 C7 C8 K1B 128.5(3) . . . . ?
N1 C7 C8 N2 2.2(3) . . . . ?
N2 Co1 N1 C2 -169.83(19) . . . . ?
N2 Co1 N1 C7 3.49(16) . . . . ?
N2 C9 C10 P2 -1.8(3) . . . . ?
N2 C9 C10 C11 -179.0(2) . . . . ?
N2 C9 C14 C13 178.3(2) . . . . ?
C1 P1 C15 C16 -102.5(2) . . . . ?
C1 P1 C15 C20 76.6(2) . . . . ?
C1 P1 C21 C22 26.6(2) . . . . ?
C1 P1 C21 C26 -158.82(19) . . . . ?
C1 C2 C3 C4 5.3(3) . . . . ?
C2 N1 C7 K1B -99.2(4) . . . . ?
C2 N1 C7 C8 169.4(2) . . . . ?
C2 C1 C6 C5 1.3(4) . . . . ?
C2 C3 C4 C5 -1.4(4) . . . . ?
C3 C4 C5 C6 -2.7(4) . . . . ?
C4 C5 C6 C1 2.7(4) . . . . ?
C6 C1 C2 N1 173.9(2) . . . . ?
C6 C1 C2 C3 -5.2(3) . . . . ?
C7 N1 C2 C1 -174.5(2) . . . . ?
C7 N1 C2 C3 4.5(4) . . . . ?
C8 N2 C9 C10 -176.8(2) . . . . ?
C8 N2 C9 C14 4.2(3) . . . . ?
C9 N2 C8 K1B 95.8(3) . . . . ?
C9 N2 C8 C7 -172.4(2) . . . . ?
C9 C10 C11 C12 0.2(4) . . . . ?
C10 P2 C27 C28 -120.3(2) . . . . ?
C10 P2 C27 C32 57.8(2) . . . . ?
C10 P2 C34 C33 35.2(2) . . . . ?
C10 P2 C34 C35 -152.0(2) . . . . ?
C10 C9 C14 C13 -0.7(3) . . . . ?
C10 C11 C12 C13 0.1(4) . . . . ?
C11 C12 C13 C14 -0.7(4) . . . . ?
C12 C13 C14 C9 1.0(4) . . . . ?
C14 C9 C10 P2 177.29(17) . . . . ?
C14 C9 C10 C11 0.2(3) . . . . ?
C15 P1 C1 C2 142.25(17) . . . . ?
C15 P1 C1 C6 -38.4(2) . . . . ?
C15 P1 C21 C22 134.7(2) . . . . ?
C15 P1 C21 C26 -50.7(2) . . . . ?
C15 C16 C17 C18 0.1(4) . . . . ?
C16 C15 C20 C19 0.1(4) . . . . ?
C16 C17 C18 C19 0.2(4) . . . . ?
C17 C18 C19 C20 -0.4(4) . . . . ?
C18 C19 C20 C15 0.2(4) . . . . ?
C20 C15 C16 C17 -0.3(4) . . . . ?
C21 P1 C1 C2 -112.79(17) . . . . ?
C21 P1 C1 C6 66.6(2) . . . . ?
C21 P1 C15 C16 151.21(19) . . . . ?
C21 P1 C15 C20 -29.8(2) . . . . ?
C21 C22 C23 C24 0.5(4) . . . . ?
C22 C21 C26 C25 -0.2(4) . . . . ?
C22 C23 C24 C25 -0.5(4) . . . . ?
C23 C24 C25 C26 0.1(4) . . . . ?
C24 C25 C26 C21 0.3(4) . . . . ?
C26 C21 C22 C23 -0.1(4) . . . . ?
C27 P2 C10 C9 119.74(17) . . . . ?
C27 P2 C10 C11 -63.4(2) . . . . ?
C27 P2 C34 C33 143.1(2) . . . . ?
C27 P2 C34 C35 -44.1(2) . . . . ?
C27 C28 C29 C30 -1.1(4) . . . . ?
C28 C27 C32 C31 1.2(4) . . . . ?
C28 C29 C30 C31 1.7(4) . . . . ?
C29 C30 C31 C32 -0.9(4) . . . . ?
C30 C31 C32 C27 -0.6(4) . . . . ?
C32 C27 C28 C29 -0.3(4) . . . . ?
C33 C34 C35 C36 0.0(4) . . . . ?
C34 P2 C10 C9 -135.57(17) . . . . ?
C34 P2 C10 C11 41.3(2) . . . . ?
C34 P2 C27 C28 132.18(19) . . . . ?
C34 P2 C27 C32 -49.7(2) . . . . ?
C34 C33 C38 C37 -0.4(4) . . . . ?
C34 C35 C36 C37 0.1(4) . . . . ?
C35 C36 C37 C38 -0.4(4) . . . . ?
C36 C37 C38 C33 0.6(4) . . . . ?
C38 C33 C34 P2 173.15(19) . . . . ?
C38 C33 C34 C35 0.1(4) . . . . ?
C39 O1 C50 C49 -158.4(3) . . . . ?
C39B O1 C50 C49 164.4(9) . . . . ?
C40 O2 C41 C42 -172.8(3) . . . . ?
C40B O2 C41 C42 162.9(7) . . . . ?
C41 O2 C40 C39 -96.9(3) . . . . ?
C41 O2 C40B C39B -179.9(10) . . . . ?
C42 O3 C43 C44 176.0(2) . . . . ?
C43 O3 C42 C41 -176.2(2) . . . . ?
C44 O4 C45 C46 82.7(3) . . . . ?
C45 O4 C44 C43 175.7(2) . . . . ?
C46 O5 C47 C48 177.3(2) . . . . ?
C47 O5 C46 C45 172.4(2) . . . . ?
C48 O6 C49 C50 175.6(2) . . . . ?
C49 O6 C48 C47 173.2(2) . . . . ?
C50 O1 C39 C40 -167.8(3) . . . . ?
C50 O1 C39B C40B 110.6(10) . . . . ?
C1S C2S C3S C4S 1.4(5) . . . . ?
C2S C1S C6S C5S -1.3(5) . . . . ?
C2S C3S C4S C5S -1.4(6) . . . . ?
C3S C4S C5S C6S 0.0(6) . . . . ?
C4S C5S C6S C1S 1.3(6) . . . . ?
C6S C1S C2S C3S -0.1(5) . . . . ?
